data_4123429
loop_
_publ_author_name
'Fallon, Brendan J.'
'Derat, Etienne'
'Amatore, Muriel'
'Aubert, Corinne'
'Chemla, Fabrice'
'Ferreira, Franck'
'Perez-Luna, Alejandro'
'Petit, Marc'

_publ_section_title
;
 C-h activation/functionalization catalyzed by simple, well-defined
 low-valent cobalt complexes.
;
_journal_issue 7
_journal_name_full 'Journal of the American Chemical Society'
_journal_page_first 2448
_journal_page_last 2451
_journal_paper_doi 10.1021/ja512728f
_journal_volume 137
_journal_year 2015
_chemical_formula_moiety 'C31 H27 N O'
_chemical_formula_sum 'C31 H27 N O'
_chemical_formula_weight 429.53
_space_group_crystal_system triclinic
_space_group_IT_number 2
_space_group_name_Hall '-P 1'
_space_group_name_H-M_alt 'P -1'
_symmetry_space_group_name_Hall '-P 1'
_symmetry_space_group_name_H-M 'P -1'
_atom_sites_solution_hydrogens geom
_atom_sites_solution_primary direct
_atom_sites_solution_secondary difmap
_audit_creation_method SHELXL
_cell_angle_alpha 69.2470(10)
_cell_angle_beta 80.6940(10)
_cell_angle_gamma 84.5840(10)
_cell_formula_units_Z 2
_cell_length_a 8.39050(10)
_cell_length_b 11.9981(2)
_cell_length_c 12.9348(2)
_cell_measurement_reflns_used 7735
_cell_measurement_temperature 200(1)
_cell_measurement_theta_max 30.38
_cell_measurement_theta_min 2.47
_cell_volume 1200.66(3)
_computing_cell_refinement 'Bruker SAINT'
_computing_data_collection 'Bruker APEX2'
_computing_data_reduction 'Bruker SAINT'
_computing_publication_material 'WinGX publication routines (Farrugia, 2012)'
_computing_structure_refinement 'SHELXL-2013 (Sheldrick, 2013)'
_computing_structure_solution 'SIR92 (Giacovazzo et al, 1993)'
_diffrn_ambient_temperature 200(1)
_diffrn_detector_area_resol_mean 8.3333
_diffrn_measured_fraction_theta_full 0.999
_diffrn_measured_fraction_theta_max 0.998
_diffrn_measurement_device_type 'Bruker APEX-II CCD'
_diffrn_measurement_method '\f and \w scans'
_diffrn_radiation_monochromator 'curved graphite'
_diffrn_radiation_source 'fine-focus sealed tube'
_diffrn_radiation_type MoK\a
_diffrn_radiation_wavelength 0.71073
_diffrn_reflns_av_R_equivalents 0.0213
_diffrn_reflns_av_unetI/netI 0.0243
_diffrn_reflns_Laue_measured_fraction_full 0.999
_diffrn_reflns_Laue_measured_fraction_max 0.998
_diffrn_reflns_limit_h_max 11
_diffrn_reflns_limit_h_min -11
_diffrn_reflns_limit_k_max 17
_diffrn_reflns_limit_k_min -17
_diffrn_reflns_limit_l_max 18
_diffrn_reflns_limit_l_min -18
_diffrn_reflns_number 27176
_diffrn_reflns_point_group_measured_fraction_full 0.999
_diffrn_reflns_point_group_measured_fraction_max 0.998
_diffrn_reflns_theta_full 25.242
_diffrn_reflns_theta_max 30.573
_diffrn_reflns_theta_min 1.700
_exptl_absorpt_coefficient_mu 0.071
_exptl_absorpt_correction_T_max 1.000
_exptl_absorpt_correction_T_min 0.957
_exptl_absorpt_correction_type multi-scan
_exptl_absorpt_process_details
; 
R.H. Blessing, Acta Cryst. (1995), A51, 33-38
;
_exptl_crystal_colour 'pale yellow'
_exptl_crystal_density_diffrn 1.188
_exptl_crystal_density_method 'not measured'
_exptl_crystal_description prism
_exptl_crystal_F_000 456
_exptl_crystal_size_max 0.5
_exptl_crystal_size_mid 0.15
_exptl_crystal_size_min 0.1
_refine_diff_density_max 0.283
_refine_diff_density_min -0.174
_refine_diff_density_rms 0.037
_refine_ls_extinction_method none
_refine_ls_goodness_of_fit_ref 1.032
_refine_ls_hydrogen_treatment constr
_refine_ls_matrix_type full
_refine_ls_number_parameters 308
_refine_ls_number_reflns 7352
_refine_ls_number_restraints 0
_refine_ls_restrained_S_all 1.032
_refine_ls_R_factor_all 0.0714
_refine_ls_R_factor_gt 0.0465
_refine_ls_shift/su_max 0.000
_refine_ls_shift/su_mean 0.000
_refine_ls_structure_factor_coef Fsqd
_refine_ls_weighting_details 'w=1/[\s^2^(Fo^2^)+(0.0587P)^2^+0.2279P] where P=(Fo^2^+2Fc^2^)/3'
_refine_ls_weighting_scheme calc
_refine_ls_wR_factor_gt 0.1164
_refine_ls_wR_factor_ref 0.1310
_reflns_number_gt 5203
_reflns_number_total 7352
_reflns_threshold_expression 'I > 2\s(I)'
_cod_data_source_file ja512728f_si_010.cif
_cod_data_source_block bdf128f1
_cod_depositor_comments 'Adding full bibliography for 4123423--4123429.cif.'
_cod_database_code 4123429
_shelx_space_group_comment
;
The symmetry employed for this shelxl refinement is uniquely defined
by the following loop, which should always be used as a source of
symmetry information in preference to the above space-group names.
They are only intended as comments.
;

loop_
_space_group_symop_operation_xyz
'x, y, z'
'-x, -y, -z'

loop_
_atom_site_label
_atom_site_type_symbol
_atom_site_fract_x
_atom_site_fract_y
_atom_site_fract_z
_atom_site_U_iso_or_equiv
_atom_site_adp_type
_atom_site_occupancy
_atom_site_site_symmetry_order
_atom_site_calc_flag
_atom_site_refinement_flags_posn
_atom_site_refinement_flags_adp
_atom_site_refinement_flags_occupancy
_atom_site_disorder_assembly
_atom_site_disorder_group
O1 O 0.62008(12) 0.40558(8) -0.27608(8) 0.0458(2) Uani 1 1 d . . . . .
N1 N 0.94428(11) 0.14653(8) 0.08467(8) 0.0302(2) Uani 1 1 d . . . . .
C1 C 1.06202(12) 0.04273(9) 0.29827(9) 0.0280(2) Uani 1 1 d . . . . .
C2 C 1.13840(14) -0.03555(11) 0.38572(10) 0.0345(2) Uani 1 1 d . . . . .
H2 H 1.0762 -0.0738 0.4558 0.041 Uiso 1 1 calc R U . . .
C3 C 1.30461(15) -0.05838(13) 0.37170(12) 0.0434(3) Uani 1 1 d . . . . .
H3 H 1.3548 -0.1130 0.4317 0.052 Uiso 1 1 calc R U . . .
C4 C 1.39676(14) -0.00206(13) 0.27107(13) 0.0459(3) Uani 1 1 d . . . . .
H4 H 1.5105 -0.0171 0.2626 0.055 Uiso 1 1 calc R U . . .
C5 C 1.32503(13) 0.07634(12) 0.18210(12) 0.0407(3) Uani 1 1 d . . . . .
C6 C 1.42468(17) 0.14175(18) 0.07307(15) 0.0644(5) Uani 1 1 d . . . . .
H6A H 1.4176 0.1045 0.0169 0.077 Uiso 0.7 1 calc R U P A 1
H6B H 1.5395 0.1401 0.0831 0.077 Uiso 0.7 1 calc R U P A 1
H6C H 1.5181 0.0886 0.0613 0.077 Uiso 0.3 1 calc R U P B 2
H6D H 1.4682 0.2118 0.0809 0.077 Uiso 0.3 1 calc R U P B 2
C7A C 1.3538(3) 0.2721(3) 0.0348(3) 0.0765(8) Uani 0.7 1 d . . P C 1
H7A H 1.3491 0.3060 0.0948 0.092 Uiso 0.7 1 calc R U P C 1
H7B H 1.4225 0.3224 -0.0322 0.092 Uiso 0.7 1 calc R U P C 1
C7B C 1.3435(6) 0.1852(6) -0.0315(5) 0.0685(17) Uani 0.3 1 d . . P C 2
H7C H 1.3066 0.1181 -0.0480 0.082 Uiso 0.3 1 calc R U P C 2
H7D H 1.4156 0.2345 -0.0970 0.082 Uiso 0.3 1 calc R U P C 2
C8 C 1.1839(2) 0.26867(19) 0.00793(18) 0.0851(7) Uani 1 1 d . . . . .
H8A H 1.1276 0.3471 -0.0006 0.102 Uiso 0.7 1 calc R U P C 1
H8B H 1.1931 0.2561 -0.0645 0.102 Uiso 0.7 1 calc R U P C 1
H8C H 1.2197 0.3243 0.0399 0.102 Uiso 0.3 1 calc R U P C 2
H8D H 1.1248 0.3143 -0.0555 0.102 Uiso 0.3 1 calc R U P C 2
C9 C 1.08254(13) 0.17280(11) 0.09510(10) 0.0349(2) Uani 1 1 d . . . . .
C10 C 1.15631(12) 0.09708(10) 0.19475(10) 0.0313(2) Uani 1 1 d . . . . .
C11 C 0.88722(12) 0.07619(9) 0.32181(9) 0.0261(2) Uani 1 1 d . . . . .
C12 C 0.77201(13) -0.00346(10) 0.37359(9) 0.0283(2) Uani 1 1 d . . . . .
H12 H 0.6693 0.0280 0.3957 0.034 Uiso 1 1 calc R U . . .
C13 C 0.84583(13) 0.20517(10) 0.29980(9) 0.0287(2) Uani 1 1 d . . . . .
C14 C 0.95352(15) 0.27886(11) 0.31330(11) 0.0396(3) Uani 1 1 d . . . . .
H14 H 1.0558 0.2468 0.3349 0.048 Uiso 1 1 calc R U . . .
C15 C 0.91338(19) 0.39830(12) 0.29558(14) 0.0532(4) Uani 1 1 d . . . . .
H15 H 0.9880 0.4473 0.3055 0.064 Uiso 1 1 calc R U . . .
C16 C 0.7651(2) 0.44648(12) 0.26356(14) 0.0535(4) Uani 1 1 d . . . . .
H16 H 0.7376 0.5284 0.2514 0.064 Uiso 1 1 calc R U . . .
C17 C 0.65751(18) 0.37468(13) 0.24950(13) 0.0485(3) Uani 1 1 d . . . . .
H17 H 0.5555 0.4074 0.2276 0.058 Uiso 1 1 calc R U . . .
C18 C 0.69695(14) 0.25512(11) 0.26709(11) 0.0373(3) Uani 1 1 d . . . . .
H18 H 0.6219 0.2067 0.2568 0.045 Uiso 1 1 calc R U . . .
C19 C 0.78595(13) -0.13308(10) 0.40000(9) 0.0296(2) Uani 1 1 d . . . . .
C20 C 0.70553(15) -0.20801(11) 0.49982(10) 0.0378(3) Uani 1 1 d . . . . .
H20 H 0.6393 -0.1745 0.5491 0.045 Uiso 1 1 calc R U . . .
C21 C 0.72108(18) -0.33088(12) 0.52799(12) 0.0478(3) Uani 1 1 d . . . . .
H21 H 0.6672 -0.3811 0.5969 0.057 Uiso 1 1 calc R U . . .
C22 C 0.81457(18) -0.38037(12) 0.45613(15) 0.0531(4) Uani 1 1 d . . . . .
H22 H 0.8270 -0.4646 0.4761 0.064 Uiso 1 1 calc R U . . .
C23 C 0.88995(17) -0.30746(13) 0.35523(15) 0.0529(4) Uani 1 1 d . . . . .
H23 H 0.9522 -0.3416 0.3049 0.063 Uiso 1 1 calc R U . . .
C24 C 0.87548(15) -0.18474(11) 0.32682(12) 0.0411(3) Uani 1 1 d . . . . .
H24 H 0.9271 -0.1352 0.2567 0.049 Uiso 1 1 calc R U . . .
C25 C 0.86731(13) 0.21430(10) -0.00895(9) 0.0289(2) Uani 1 1 d . . . . .
C26 C 0.81853(15) 0.33408(11) -0.03068(10) 0.0367(3) Uani 1 1 d . . . . .
H26 H 0.8417 0.3741 0.0164 0.044 Uiso 1 1 calc R U . . .
C27 C 0.73684(15) 0.39457(11) -0.12018(11) 0.0385(3) Uani 1 1 d . . . . .
H27 H 0.7039 0.4759 -0.1341 0.046 Uiso 1 1 calc R U . . .
C28 C 0.70234(13) 0.33771(10) -0.18994(9) 0.0321(2) Uani 1 1 d . . . . .
C29 C 0.74885(14) 0.21848(10) -0.16862(10) 0.0334(2) Uani 1 1 d . . . . .
H29 H 0.7255 0.1786 -0.2158 0.040 Uiso 1 1 calc R U . . .
C30 C 0.82967(14) 0.15779(10) -0.07785(9) 0.0318(2) Uani 1 1 d . . . . .
H30 H 0.8597 0.0758 -0.0627 0.038 Uiso 1 1 calc R U . . .
C31 C 0.5845(2) 0.35056(14) -0.34978(13) 0.0559(4) Uani 1 1 d . . . . .
H31A H 0.6853 0.3223 -0.3842 0.084 Uiso 1 1 calc R U . . .
H31B H 0.5278 0.4085 -0.4081 0.084 Uiso 1 1 calc R U . . .
H31C H 0.5158 0.2829 -0.3080 0.084 Uiso 1 1 calc R U . . .

loop_
_atom_site_aniso_label
_atom_site_aniso_U_11
_atom_site_aniso_U_22
_atom_site_aniso_U_33
_atom_site_aniso_U_23
_atom_site_aniso_U_13
_atom_site_aniso_U_12
O1 0.0558(6) 0.0354(5) 0.0438(5) -0.0076(4) -0.0197(4) 0.0081(4)
N1 0.0308(4) 0.0312(5) 0.0284(5) -0.0099(4) -0.0036(3) -0.0031(3)
C1 0.0254(5) 0.0285(5) 0.0361(6) -0.0170(4) -0.0098(4) 0.0020(4)
C2 0.0369(6) 0.0368(6) 0.0380(6) -0.0210(5) -0.0155(5) 0.0082(5)
C3 0.0404(6) 0.0506(7) 0.0549(8) -0.0335(6) -0.0272(6) 0.0179(5)
C4 0.0257(5) 0.0625(9) 0.0681(9) -0.0435(8) -0.0179(6) 0.0103(5)
C5 0.0235(5) 0.0511(7) 0.0569(8) -0.0299(6) -0.0051(5) -0.0024(5)
C6 0.0293(6) 0.0907(13) 0.0707(11) -0.0267(10) 0.0045(7) -0.0138(7)
C7A 0.0415(12) 0.0831(19) 0.0867(19) -0.0085(15) 0.0093(12) -0.0284(12)
C7B 0.030(2) 0.106(5) 0.048(3) -0.002(3) 0.009(2) -0.014(2)
C8 0.0416(8) 0.0913(14) 0.0795(13) 0.0291(10) -0.0074(8) -0.0291(9)
C9 0.0278(5) 0.0366(6) 0.0367(6) -0.0096(5) 0.0011(4) -0.0046(4)
C10 0.0233(5) 0.0332(6) 0.0414(6) -0.0171(5) -0.0058(4) -0.0019(4)
C11 0.0267(5) 0.0281(5) 0.0261(5) -0.0120(4) -0.0075(4) 0.0023(4)
C12 0.0276(5) 0.0322(5) 0.0269(5) -0.0126(4) -0.0047(4) 0.0013(4)
C13 0.0298(5) 0.0276(5) 0.0289(5) -0.0115(4) -0.0030(4) 0.0021(4)
C14 0.0379(6) 0.0332(6) 0.0518(8) -0.0193(5) -0.0082(5) 0.0001(5)
C15 0.0570(8) 0.0342(7) 0.0736(10) -0.0263(7) -0.0042(7) -0.0044(6)
C16 0.0651(9) 0.0295(6) 0.0627(9) -0.0175(6) -0.0028(7) 0.0095(6)
C17 0.0470(7) 0.0419(7) 0.0539(8) -0.0177(6) -0.0084(6) 0.0175(6)
C18 0.0338(6) 0.0366(6) 0.0424(7) -0.0158(5) -0.0075(5) 0.0063(5)
C19 0.0267(5) 0.0311(5) 0.0328(6) -0.0119(4) -0.0058(4) -0.0027(4)
C20 0.0388(6) 0.0387(6) 0.0345(6) -0.0113(5) -0.0017(5) -0.0058(5)
C21 0.0522(8) 0.0376(7) 0.0463(8) -0.0035(6) -0.0059(6) -0.0122(6)
C22 0.0484(8) 0.0310(6) 0.0791(11) -0.0169(7) -0.0096(7) -0.0045(5)
C23 0.0451(7) 0.0408(7) 0.0792(11) -0.0345(7) 0.0093(7) -0.0089(6)
C24 0.0418(6) 0.0363(6) 0.0478(7) -0.0211(6) 0.0076(5) -0.0113(5)
C25 0.0286(5) 0.0298(5) 0.0256(5) -0.0073(4) 0.0001(4) -0.0030(4)
C26 0.0427(6) 0.0318(6) 0.0393(6) -0.0167(5) -0.0068(5) -0.0003(5)
C27 0.0436(6) 0.0267(5) 0.0445(7) -0.0121(5) -0.0072(5) 0.0039(5)
C28 0.0308(5) 0.0304(5) 0.0298(5) -0.0050(4) -0.0021(4) 0.0007(4)
C29 0.0397(6) 0.0314(6) 0.0300(6) -0.0116(4) -0.0060(4) 0.0008(4)
C30 0.0376(6) 0.0261(5) 0.0309(5) -0.0095(4) -0.0045(4) 0.0014(4)
C31 0.0701(10) 0.0489(8) 0.0486(8) -0.0088(7) -0.0295(7) 0.0023(7)

loop_
_atom_type_symbol
_atom_type_description
_atom_type_scat_dispersion_real
_atom_type_scat_dispersion_imag
_atom_type_scat_source
C C 0.0033 0.0016 'International Tables Vol C Tables 4.2.6.8 and 6.1.1.4'
H H 0.0000 0.0000 'International Tables Vol C Tables 4.2.6.8 and 6.1.1.4'
N N 0.0061 0.0033 'International Tables Vol C Tables 4.2.6.8 and 6.1.1.4'
O O 0.0106 0.0060 'International Tables Vol C Tables 4.2.6.8 and 6.1.1.4'

loop_
_geom_angle_atom_site_label_1
_geom_angle_atom_site_label_2
_geom_angle_atom_site_label_3
_geom_angle
C28 O1 C31 117.47(10)
C9 N1 C25 120.96(10)
C2 C1 C10 118.59(10)
C2 C1 C11 118.55(10)
C10 C1 C11 122.48(9)
C3 C2 C1 120.82(12)
C4 C3 C2 120.24(12)
C3 C4 C5 120.58(11)
C4 C5 C10 119.44(12)
C4 C5 C6 121.17(12)
C10 C5 C6 119.38(12)
C5 C6 C7B 118.1(2)
C5 C6 C7A 106.33(15)
C8 C7A C6 107.4(2)
C6 C7B C8 100.3(4)
C9 C8 C7A 114.07(16)
C9 C8 C7B 101.2(2)
N1 C9 C10 117.92(10)
N1 C9 C8 124.50(12)
C10 C9 C8 117.33(11)
C1 C10 C5 120.26(11)
C1 C10 C9 121.83(9)
C5 C10 C9 117.85(11)
C12 C11 C13 119.10(9)
C12 C11 C1 123.83(10)
C13 C11 C1 116.51(9)
C11 C12 C19 127.77(10)
C14 C13 C18 118.19(10)
C14 C13 C11 120.85(10)
C18 C13 C11 120.95(10)
C15 C14 C13 120.88(12)
C16 C15 C14 120.28(13)
C17 C16 C15 119.46(12)
C16 C17 C18 120.53(13)
C17 C18 C13 120.65(12)
C20 C19 C24 118.22(11)
C20 C19 C12 119.82(10)
C24 C19 C12 121.95(10)
C21 C20 C19 120.76(12)
C22 C21 C20 120.10(13)
C23 C22 C21 119.86(13)
C22 C23 C24 120.31(13)
C23 C24 C19 120.67(12)
C30 C25 C26 118.57(10)
C30 C25 N1 118.65(10)
C26 C25 N1 122.65(10)
C27 C26 C25 120.35(11)
C26 C27 C28 120.62(11)
O1 C28 C27 116.02(10)
O1 C28 C29 124.41(11)
C27 C28 C29 119.56(11)
C28 C29 C30 119.55(11)
C25 C30 C29 121.33(10)

loop_
_geom_bond_atom_site_label_1
_geom_bond_atom_site_label_2
_geom_bond_distance
O1 C28 1.3712(14)
O1 C31 1.4173(18)
N1 C9 1.2701(14)
N1 C25 1.4144(14)
C1 C2 1.3929(15)
C1 C10 1.4072(16)
C1 C11 1.4954(14)
C2 C3 1.3907(17)
C3 C4 1.378(2)
C4 C5 1.3862(19)
C5 C10 1.4072(15)
C5 C6 1.504(2)
C6 C7B 1.515(6)
C6 C7A 1.555(4)
C7A C8 1.528(3)
C7B C8 1.716(7)
C8 C9 1.5077(19)
C9 C10 1.4804(17)
C11 C12 1.3445(15)
C11 C13 1.4882(14)
C12 C19 1.4667(15)
C13 C14 1.3928(16)
C13 C18 1.3960(15)
C14 C15 1.3858(18)
C15 C16 1.384(2)
C16 C17 1.379(2)
C17 C18 1.3865(18)
C19 C20 1.3931(16)
C19 C24 1.3936(16)
C20 C21 1.3862(18)
C21 C22 1.378(2)
C22 C23 1.377(2)
C23 C24 1.3838(18)
C25 C30 1.3832(16)
C25 C26 1.3971(16)
C26 C27 1.3798(17)
C27 C28 1.3862(17)
C28 C29 1.3873(16)
C29 C30 1.3882(16)
